data_4345095
loop_
_publ_author_name
'Sindlinger, Christian P.'
'Aicher, Frederik S. W.'
'Wesemann, Lars'

_publ_section_title
;
 Cationic Stannylenes: In Situ Generation and NMR Spectroscopic
 Characterization.
;
_journal_issue 1
_journal_name_full 'Inorganic chemistry'
_journal_page_first 548
_journal_page_last 560
_journal_paper_doi 10.1021/acs.inorgchem.6b02377
_journal_volume 56
_journal_year 2017
_chemical_formula_sum 'C70 H90 N4 O2 Sn2'
_chemical_formula_weight 1256.83
_chemical_name_systematic
;
 ?
;
_space_group_crystal_system triclinic
_space_group_IT_number 2
_space_group_name_Hall '-P 1'
_space_group_name_H-M_alt 'P -1'
_symmetry_space_group_name_Hall '-P 1'
_symmetry_space_group_name_H-M 'P -1'
_atom_sites_solution_hydrogens geom
_audit_creation_method SHELXL-2014
_cell_angle_alpha 105.5860(10)
_cell_angle_beta 100.3850(10)
_cell_angle_gamma 91.9770(10)
_cell_formula_units_Z 2
_cell_length_a 13.2163(4)
_cell_length_b 13.4410(4)
_cell_length_c 18.2765(5)
_cell_measurement_reflns_used 9914
_cell_measurement_temperature 100(2)
_cell_measurement_theta_max 26.79
_cell_measurement_theta_min 2.37
_cell_volume 3064.22(16)
_computing_cell_refinement 'Bruker SAINT'
_computing_data_collection 'Bruker APEX2'
_computing_data_reduction 'Bruker SAINT'
_computing_molecular_graphics 'Bruker SHELXTL'
_computing_publication_material 'Bruker SHELXTL'
_computing_structure_refinement 'SHELXL-2014 (Sheldrick 2014)'
_computing_structure_solution 'SHELXS-97 (Sheldrick 2008)'
_diffrn_ambient_temperature 100(2)
_diffrn_detector_area_resol_mean 8.3333
_diffrn_measured_fraction_theta_full 0.985
_diffrn_measured_fraction_theta_max 0.975
_diffrn_measurement_device_type 'Bruker APEX-II CCD'
_diffrn_measurement_method '\f and \w scans'
_diffrn_radiation_type MoK\a
_diffrn_radiation_wavelength 0.71073
_diffrn_reflns_av_R_equivalents 0.0372
_diffrn_reflns_av_unetI/netI 0.0298
_diffrn_reflns_Laue_measured_fraction_full 0.985
_diffrn_reflns_Laue_measured_fraction_max 0.975
_diffrn_reflns_limit_h_max 16
_diffrn_reflns_limit_h_min -16
_diffrn_reflns_limit_k_max 17
_diffrn_reflns_limit_k_min -17
_diffrn_reflns_limit_l_max 23
_diffrn_reflns_limit_l_min -22
_diffrn_reflns_number 71061
_diffrn_reflns_point_group_measured_fraction_full 0.985
_diffrn_reflns_point_group_measured_fraction_max 0.975
_diffrn_reflns_theta_full 25.242
_diffrn_reflns_theta_max 26.837
_diffrn_reflns_theta_min 1.686
_diffrn_source 'fine-focus sealed tube'
_exptl_absorpt_coefficient_mu 0.863
_exptl_absorpt_correction_T_max 0.7454
_exptl_absorpt_correction_T_min 0.6323
_exptl_absorpt_correction_type numerical
_exptl_crystal_colour purple
_exptl_crystal_density_diffrn 1.362
_exptl_crystal_description prism
_exptl_crystal_F_000 1308
_exptl_crystal_size_max 0.15
_exptl_crystal_size_mid 0.10
_exptl_crystal_size_min 0.08
_refine_diff_density_max 1.139
_refine_diff_density_min -0.873
_refine_diff_density_rms 0.100
_refine_ls_extinction_method none
_refine_ls_goodness_of_fit_ref 1.073
_refine_ls_hydrogen_treatment constr
_refine_ls_matrix_type full
_refine_ls_number_parameters 723
_refine_ls_number_reflns 12810
_refine_ls_number_restraints 0
_refine_ls_restrained_S_all 1.073
_refine_ls_R_factor_all 0.0492
_refine_ls_R_factor_gt 0.0373
_refine_ls_shift/su_max 0.003
_refine_ls_shift/su_mean 0.000
_refine_ls_structure_factor_coef Fsqd
_refine_ls_weighting_details 'w=1/[\s^2^(Fo^2^)+(0.0228P)^2^+9.8563P] where P=(Fo^2^+2Fc^2^)/3'
_refine_ls_weighting_scheme calc
_refine_ls_wR_factor_gt 0.0817
_refine_ls_wR_factor_ref 0.0882
_reflns_Friedel_coverage 0.000
_reflns_number_gt 10723
_reflns_number_total 12810
_reflns_threshold_expression 'I > 2\s(I)'
_cod_data_source_file ic6b02377_si_003.cif
_cod_data_source_block CS12b_0m
_cod_database_code 4345095
_shelx_space_group_comment
;
The symmetry employed for this shelxl refinement is uniquely defined
by the following loop, which should always be used as a source of
symmetry information in preference to the above space-group names.
They are only intended as comments.
;
_shelxl_version_number 2014-3

loop_
_space_group_symop_operation_xyz
'x, y, z'
'-x, -y, -z'

loop_
_atom_site_label
_atom_site_type_symbol
_atom_site_fract_x
_atom_site_fract_y
_atom_site_fract_z
_atom_site_U_iso_or_equiv
_atom_site_adp_type
_atom_site_occupancy
_atom_site_site_symmetry_order
_atom_site_calc_flag
_atom_site_refinement_flags_posn
_atom_site_refinement_flags_adp
Sn1 Sn 0.57798(2) 0.26962(2) 0.72131(2) 0.01614(6) Uani 1 1 d . .
Sn2 Sn 0.76409(2) 0.42453(2) 0.77325(2) 0.01572(6) Uani 1 1 d . .
O1 O 0.0305(2) 0.8050(2) 0.61820(17) 0.0451(7) Uani 1 1 d . .
O2 O 0.3357(2) 0.8476(2) 0.88104(19) 0.0488(8) Uani 1 1 d . .
N4 N 0.6672(2) 0.6474(2) 0.79986(16) 0.0182(6) Uani 1 1 d . .
C200 C 0.6011(3) 0.7106(2) 0.7687(2) 0.0218(7) Uani 1 1 d . .
C201 C 0.4933(3) 0.6868(3) 0.6317(2) 0.0296(8) Uani 1 1 d . .
H20A H 0.4715 0.7560 0.6525 0.044 Uiso 1 1 calc R U
H20B H 0.4327 0.6362 0.6134 0.044 Uiso 1 1 calc R U
H20C H 0.5276 0.6869 0.5884 0.044 Uiso 1 1 calc R U
C209 C 0.5965(3) 0.4864(3) 0.60697(18) 0.0207(7) Uani 1 1 d . .
H20D H 0.6414 0.5054 0.5747 0.031 Uiso 1 1 calc R U
H20E H 0.5242 0.4811 0.5807 0.031 Uiso 1 1 calc R U
H20F H 0.6133 0.4195 0.6156 0.031 Uiso 1 1 calc R U
C207 C 0.8406(2) 0.4074(2) 0.66855(18) 0.0158(6) Uani 1 1 d . .
C208 C 0.8464(2) 0.3120(2) 0.61347(18) 0.0168(6) Uani 1 1 d . .
C206 C 0.8717(3) 0.7783(3) 0.7595(2) 0.0265(8) Uani 1 1 d . .
H206 H 0.8367 0.8339 0.7470 0.032 Uiso 1 1 calc R U
C1 C 0.5265(2) 0.2540(2) 0.83071(18) 0.0172(6) Uani 1 1 d . .
C2 C 0.4204(2) 0.2234(2) 0.82494(19) 0.0185(7) Uani 1 1 d . .
C3 C 0.3438(2) 0.1935(2) 0.74985(19) 0.0181(6) Uani 1 1 d . .
C4 C 0.2604(2) 0.2530(2) 0.7361(2) 0.0217(7) Uani 1 1 d . .
C5 C 0.1916(2) 0.2232(3) 0.6654(2) 0.0248(7) Uani 1 1 d . .
H5 H 0.1377 0.2659 0.6560 0.030 Uiso 1 1 calc R U
C6 C 0.1986(3) 0.1337(3) 0.6082(2) 0.0254(8) Uani 1 1 d . .
C7 C 0.1236(3) 0.1037(3) 0.5318(2) 0.0359(9) Uani 1 1 d . .
H7A H 0.0533 0.0957 0.5408 0.054 Uiso 1 1 calc R U
H7B H 0.1404 0.0380 0.4993 0.054 Uiso 1 1 calc R U
H7C H 0.1283 0.1579 0.5055 0.054 Uiso 1 1 calc R U
C8 C 0.2772(3) 0.0718(3) 0.6242(2) 0.0238(7) Uani 1 1 d . .
H8 H 0.2819 0.0085 0.5867 0.029 Uiso 1 1 calc R U
C9 C 0.3492(2) 0.0997(2) 0.6936(2) 0.0203(7) Uani 1 1 d . .
C10 C 0.4298(3) 0.0263(3) 0.7078(2) 0.0258(8) Uani 1 1 d . .
H10A H 0.4073 -0.0431 0.6727 0.039 Uiso 1 1 calc R U
H10B H 0.4390 0.0236 0.7616 0.039 Uiso 1 1 calc R U
H10C H 0.4955 0.0510 0.6981 0.039 Uiso 1 1 calc R U
C11 C 0.2411(3) 0.3471(3) 0.7972(2) 0.0279(8) Uani 1 1 d . .
H11A H 0.2142 0.3996 0.7725 0.042 Uiso 1 1 calc R U
H11B H 0.3060 0.3756 0.8337 0.042 Uiso 1 1 calc R U
H11C H 0.1907 0.3272 0.8251 0.042 Uiso 1 1 calc R U
C12 C 0.3832(3) 0.2146(3) 0.8902(2) 0.0261(8) Uani 1 1 d . .
H12 H 0.3119 0.1956 0.8854 0.031 Uiso 1 1 calc R U
C13 C 0.4482(3) 0.2330(3) 0.9613(2) 0.0295(8) Uani 1 1 d . .
H13 H 0.4216 0.2300 1.0056 0.035 Uiso 1 1 calc R U
C14 C 0.5529(3) 0.2561(3) 0.9672(2) 0.0260(8) Uani 1 1 d . .
H14 H 0.5985 0.2662 1.0156 0.031 Uiso 1 1 calc R U
C15 C 0.5921(3) 0.2648(2) 0.90304(19) 0.0186(7) Uani 1 1 d . .
C16 C 0.7078(3) 0.2768(3) 0.91448(18) 0.0195(7) Uani 1 1 d . .
C17 C 0.7590(3) 0.1904(3) 0.88352(19) 0.0222(7) Uani 1 1 d . .
C18 C 0.8665(3) 0.1977(3) 0.8977(2) 0.0278(8) Uani 1 1 d . .
H18 H 0.9008 0.1387 0.8769 0.033 Uiso 1 1 calc R U
C19 C 0.9252(3) 0.2895(3) 0.9416(2) 0.0306(8) Uani 1 1 d . .
C20 C 1.0416(3) 0.2972(4) 0.9531(3) 0.0443(11) Uani 1 1 d . .
H20G H 1.0630 0.3207 0.9114 0.066 Uiso 1 1 calc R U
H20H H 1.0662 0.2290 0.9521 0.066 Uiso 1 1 calc R U
H20I H 1.0712 0.3468 1.0032 0.066 Uiso 1 1 calc R U
C21 C 0.8735(3) 0.3731(3) 0.9724(2) 0.0291(8) Uani 1 1 d . .
H21 H 0.9125 0.4359 1.0028 0.035 Uiso 1 1 calc R U
C22 C 0.7659(3) 0.3687(3) 0.96044(19) 0.0235(7) Uani 1 1 d . .
C23 C 0.7155(3) 0.4634(3) 0.9964(2) 0.0324(9) Uani 1 1 d . .
H23A H 0.7220 0.4715 1.0520 0.049 Uiso 1 1 calc R U
H23B H 0.6422 0.4557 0.9719 0.049 Uiso 1 1 calc R U
H23C H 0.7493 0.5248 0.9887 0.049 Uiso 1 1 calc R U
C24 C 0.6999(3) 0.0879(3) 0.8363(2) 0.0271(8) Uani 1 1 d . .
H24A H 0.6430 0.0734 0.8607 0.041 Uiso 1 1 calc R U
H24B H 0.7464 0.0324 0.8338 0.041 Uiso 1 1 calc R U
H24C H 0.6720 0.0917 0.7837 0.041 Uiso 1 1 calc R U
C25 C 0.6744(2) 0.5570(2) 0.74644(18) 0.0159(6) Uani 1 1 d . .
C26 C 0.7240(3) 0.6763(3) 0.87953(19) 0.0249(7) Uani 1 1 d . .
H26A H 0.6770 0.6697 0.9141 0.037 Uiso 1 1 calc R U
H26B H 0.7540 0.7482 0.8937 0.037 Uiso 1 1 calc R U
H26C H 0.7794 0.6304 0.8845 0.037 Uiso 1 1 calc R U
C27 C 0.5787(3) 0.8146(3) 0.8150(2) 0.0332(9) Uani 1 1 d . .
H27A H 0.5333 0.8470 0.7812 0.050 Uiso 1 1 calc R U
H27B H 0.6435 0.8587 0.8375 0.050 Uiso 1 1 calc R U
H27C H 0.5446 0.8062 0.8567 0.050 Uiso 1 1 calc R U
C28 C 0.5663(3) 0.6586(3) 0.6934(2) 0.0215(7) Uani 1 1 d . .
N3 N 0.61219(19) 0.5653(2) 0.68102(15) 0.0167(5) Uani 1 1 d . .
C30 C 0.8994(2) 0.4945(3) 0.66384(18) 0.0184(7) Uani 1 1 d . .
C31 C 0.9568(3) 0.4865(3) 0.60532(19) 0.0223(7) Uani 1 1 d . .
H31 H 0.9951 0.5463 0.6030 0.027 Uiso 1 1 calc R U
C32 C 0.9585(3) 0.3929(3) 0.5511(2) 0.0242(7) Uani 1 1 d . .
H32 H 0.9965 0.3885 0.5110 0.029 Uiso 1 1 calc R U
C33 C 0.9042(3) 0.3058(3) 0.55573(19) 0.0216(7) Uani 1 1 d . .
H33 H 0.9063 0.2409 0.5192 0.026 Uiso 1 1 calc R U
C34 C 0.7954(2) 0.2114(2) 0.61454(18) 0.0172(6) Uani 1 1 d . .
C35 C 0.8403(2) 0.1593(3) 0.66806(19) 0.0204(7) Uani 1 1 d . .
C36 C 0.9388(3) 0.2047(3) 0.7257(2) 0.0275(8) Uani 1 1 d . .
H36A H 0.9238 0.2630 0.7666 0.041 Uiso 1 1 calc R U
H36B H 0.9886 0.2291 0.6992 0.041 Uiso 1 1 calc R U
H36C H 0.9680 0.1514 0.7487 0.041 Uiso 1 1 calc R U
C37 C 0.7942(3) 0.0641(3) 0.6662(2) 0.0231(7) Uani 1 1 d . .
H37 H 0.8242 0.0297 0.7029 0.028 Uiso 1 1 calc R U
C38 C 0.7058(3) 0.0174(3) 0.6126(2) 0.0236(7) Uani 1 1 d . .
C39 C 0.6569(3) -0.0865(3) 0.6117(2) 0.0343(9) Uani 1 1 d . .
H39A H 0.5837 -0.0936 0.5871 0.051 Uiso 1 1 calc R U
H39B H 0.6632 -0.0910 0.6649 0.051 Uiso 1 1 calc R U
H39C H 0.6920 -0.1421 0.5824 0.051 Uiso 1 1 calc R U
C40 C 0.6637(3) 0.0686(3) 0.5593(2) 0.0217(7) Uani 1 1 d . .
H40 H 0.6035 0.0375 0.5218 0.026 Uiso 1 1 calc R U
C41 C 0.7071(2) 0.1644(2) 0.55913(18) 0.0186(7) Uani 1 1 d . .
C42 C 0.6567(3) 0.2162(3) 0.5000(2) 0.0254(7) Uani 1 1 d . .
H42A H 0.6975 0.2095 0.4594 0.038 Uiso 1 1 calc R U
H42B H 0.6530 0.2898 0.5252 0.038 Uiso 1 1 calc R U
H42C H 0.5868 0.1830 0.4768 0.038 Uiso 1 1 calc R U
C43 C 0.9100(2) 0.5989(3) 0.72207(19) 0.0189(7) Uani 1 1 d . .
C44 C 0.9762(2) 0.6163(3) 0.79455(19) 0.0204(7) Uani 1 1 d . .
C45 C 0.9852(3) 0.7131(3) 0.8490(2) 0.0259(8) Uani 1 1 d . .
H45 H 1.0291 0.7239 0.8982 0.031 Uiso 1 1 calc R U
C46 C 0.9314(3) 0.7942(3) 0.8328(2) 0.0293(8) Uani 1 1 d . .
C47 C 0.9383(4) 0.8970(3) 0.8935(3) 0.0441(11) Uani 1 1 d . .
H47A H 0.9702 0.9512 0.8762 0.066 Uiso 1 1 calc R U
H47B H 0.9803 0.8926 0.9423 0.066 Uiso 1 1 calc R U
H47C H 0.8688 0.9139 0.9014 0.066 Uiso 1 1 calc R U
C48 C 0.8615(2) 0.6831(3) 0.7036(2) 0.0207(7) Uani 1 1 d . .
C49 C 0.8014(3) 0.6740(3) 0.6234(2) 0.0273(8) Uani 1 1 d . .
H49A H 0.7351 0.7034 0.6271 0.041 Uiso 1 1 calc R U
H49B H 0.7891 0.6007 0.5937 0.041 Uiso 1 1 calc R U
H49C H 0.8409 0.7119 0.5973 0.041 Uiso 1 1 calc R U
C50 C 1.0395(3) 0.5318(3) 0.8140(2) 0.0265(8) Uani 1 1 d . .
H50A H 1.0995 0.5631 0.8550 0.040 Uiso 1 1 calc R U
H50B H 1.0631 0.4921 0.7677 0.040 Uiso 1 1 calc R U
H50C H 0.9970 0.4854 0.8318 0.040 Uiso 1 1 calc R U
C51 C 0.3169(3) 0.6148(3) 0.7774(3) 0.0369(9) Uani 1 1 d . .
H51A H 0.2556 0.6318 0.7457 0.055 Uiso 1 1 calc R U
H51B H 0.3701 0.6732 0.7932 0.055 Uiso 1 1 calc R U
H51C H 0.2985 0.6011 0.8236 0.055 Uiso 1 1 calc R U
C52 C 0.4920(3) 0.5062(3) 0.84410(19) 0.0213(7) Uani 1 1 d . .
H52A H 0.4522 0.4798 0.8763 0.032 Uiso 1 1 calc R U
H52B H 0.5000 0.5822 0.8617 0.032 Uiso 1 1 calc R U
H52C H 0.5603 0.4795 0.8484 0.032 Uiso 1 1 calc R U
C53 C 0.2438(3) 0.4788(4) 0.5947(3) 0.0401(10) Uani 1 1 d . .
H53A H 0.2076 0.5395 0.6152 0.060 Uiso 1 1 calc R U
H53B H 0.1948 0.4168 0.5759 0.060 Uiso 1 1 calc R U
H53C H 0.2741 0.4890 0.5518 0.060 Uiso 1 1 calc R U
C54 C 0.0353(4) 0.9127(4) 0.6526(3) 0.0475(11) Uani 1 1 d . .
H54A H -0.0317 0.9317 0.6667 0.057 Uiso 1 1 calc R U
H54B H 0.0496 0.9503 0.6153 0.057 Uiso 1 1 calc R U
C55 C 0.1189(4) 0.9429(3) 0.7234(3) 0.0442(11) Uani 1 1 d . .
H55A H 0.0927 0.9399 0.7703 0.053 Uiso 1 1 calc R U
H55B H 0.1526 1.0131 0.7316 0.053 Uiso 1 1 calc R U
C56 C 0.1917(3) 0.8587(3) 0.7014(3) 0.0421(10) Uani 1 1 d . .
H56A H 0.2360 0.8755 0.6674 0.050 Uiso 1 1 calc R U
H56B H 0.2358 0.8474 0.7479 0.050 Uiso 1 1 calc R U
C57 C 0.1158(3) 0.7667(3) 0.6593(3) 0.0392(10) Uani 1 1 d . .
H57A H 0.1477 0.7149 0.6228 0.047 Uiso 1 1 calc R U
H57B H 0.0928 0.7336 0.6965 0.047 Uiso 1 1 calc R U
C58 C 0.3703(4) 0.9524(4) 0.9130(3) 0.0607(15) Uani 1 1 d . .
H58A H 0.3520 0.9911 0.8741 0.073 Uiso 1 1 calc R U
H58B H 0.4463 0.9607 0.9307 0.073 Uiso 1 1 calc R U
C59 C 0.3186(5) 0.9920(4) 0.9798(3) 0.0662(16) Uani 1 1 d . .
H59A H 0.3551 0.9755 1.0269 0.079 Uiso 1 1 calc R U
H59B H 0.3140 1.0678 0.9913 0.079 Uiso 1 1 calc R U
C60 C 0.2150(4) 0.9343(4) 0.9508(3) 0.0613(14) Uani 1 1 d . .
H60A H 0.1683 0.9705 0.9199 0.074 Uiso 1 1 calc R U
H60B H 0.1836 0.9253 0.9940 0.074 Uiso 1 1 calc R U
C61 C 0.2372(3) 0.8312(4) 0.9010(3) 0.0492(12) Uani 1 1 d . .
H61A H 0.2397 0.7784 0.9299 0.059 Uiso 1 1 calc R U
H61B H 0.1828 0.8071 0.8536 0.059 Uiso 1 1 calc R U
C203 C 0.3573(3) 0.5212(3) 0.7317(2) 0.0247(7) Uani 1 1 d . .
C204 C 0.3793(3) 0.3029(3) 0.5725(2) 0.0269(8) Uani 1 1 d . .
H20J H 0.4256 0.2494 0.5795 0.040 Uiso 1 1 calc R U
H20K H 0.3973 0.3327 0.5326 0.040 Uiso 1 1 calc R U
H20L H 0.3078 0.2720 0.5563 0.040 Uiso 1 1 calc R U
C202 C 0.3270(3) 0.4655(3) 0.6570(2) 0.0258(8) Uani 1 1 d . .
C205 C 0.4589(2) 0.3876(2) 0.71103(19) 0.0175(6) Uani 1 1 d . .
N2 N 0.4381(2) 0.4725(2) 0.76389(16) 0.0186(6) Uani 1 1 d . .
N1 N 0.3902(2) 0.3843(2) 0.64540(16) 0.0213(6) Uani 1 1 d . .

loop_
_atom_site_aniso_label
_atom_site_aniso_U_11
_atom_site_aniso_U_22
_atom_site_aniso_U_33
_atom_site_aniso_U_23
_atom_site_aniso_U_13
_atom_site_aniso_U_12
Sn1 0.01702(11) 0.01575(11) 0.01853(12) 0.00491(8) 0.01041(8) 0.00291(8)
Sn2 0.01270(11) 0.02141(12) 0.01728(11) 0.00949(9) 0.00712(8) 0.00396(8)
O1 0.0365(16) 0.0558(19) 0.0401(17) 0.0118(15) 0.0029(13) 0.0019(14)
O2 0.0426(18) 0.0484(19) 0.052(2) 0.0066(15) 0.0123(15) -0.0027(14)
N4 0.0165(13) 0.0190(13) 0.0214(14) 0.0064(11) 0.0086(11) 0.0003(10)
C200 0.0215(17) 0.0160(16) 0.0322(19) 0.0098(14) 0.0111(14) 0.0026(12)
C201 0.0270(19) 0.033(2) 0.036(2) 0.0211(17) 0.0069(16) 0.0076(15)
C209 0.0199(16) 0.0254(17) 0.0165(16) 0.0062(13) 0.0029(13) -0.0022(13)
C207 0.0132(14) 0.0196(16) 0.0177(16) 0.0097(12) 0.0041(12) 0.0019(12)
C208 0.0135(15) 0.0223(16) 0.0174(16) 0.0092(13) 0.0043(12) 0.0037(12)
C206 0.0236(18) 0.0211(17) 0.042(2) 0.0157(16) 0.0139(16) 0.0041(14)
C1 0.0206(16) 0.0135(15) 0.0187(16) 0.0023(12) 0.0098(13) 0.0023(12)
C2 0.0214(16) 0.0122(14) 0.0243(17) 0.0035(13) 0.0127(13) 0.0020(12)
C3 0.0141(15) 0.0179(15) 0.0259(17) 0.0071(13) 0.0121(13) -0.0007(12)
C4 0.0170(16) 0.0190(16) 0.034(2) 0.0093(14) 0.0158(14) 0.0009(12)
C5 0.0122(15) 0.0279(18) 0.039(2) 0.0141(16) 0.0109(14) 0.0018(13)
C6 0.0137(16) 0.0327(19) 0.032(2) 0.0129(16) 0.0066(14) -0.0044(13)
C7 0.027(2) 0.041(2) 0.037(2) 0.0125(18) 0.0004(17) -0.0058(17)
C8 0.0243(18) 0.0196(16) 0.0287(19) 0.0041(14) 0.0129(14) -0.0013(13)
C9 0.0165(16) 0.0187(16) 0.0263(18) 0.0038(13) 0.0101(13) 0.0013(12)
C10 0.0244(18) 0.0164(16) 0.034(2) 0.0001(14) 0.0092(15) 0.0024(13)
C11 0.0208(17) 0.0219(17) 0.045(2) 0.0086(16) 0.0190(16) 0.0052(14)
C12 0.0237(18) 0.0271(18) 0.032(2) 0.0077(15) 0.0172(15) 0.0020(14)
C13 0.036(2) 0.032(2) 0.0268(19) 0.0088(16) 0.0216(16) 0.0011(16)
C14 0.0298(19) 0.0306(19) 0.0186(17) 0.0062(14) 0.0088(14) 0.0004(15)
C15 0.0237(17) 0.0133(15) 0.0206(16) 0.0035(12) 0.0115(13) 0.0003(12)
C16 0.0245(17) 0.0229(17) 0.0140(15) 0.0096(13) 0.0056(13) -0.0027(13)
C17 0.0222(17) 0.0283(18) 0.0200(17) 0.0111(14) 0.0085(13) -0.0025(14)
C18 0.0235(18) 0.038(2) 0.0259(19) 0.0124(16) 0.0083(15) 0.0023(15)
C19 0.0221(18) 0.051(2) 0.0226(18) 0.0202(17) 0.0020(14) -0.0077(16)
C20 0.022(2) 0.074(3) 0.038(2) 0.023(2) 0.0030(17) -0.007(2)
C21 0.032(2) 0.037(2) 0.0158(17) 0.0107(15) -0.0032(14) -0.0122(16)
C22 0.0313(19) 0.0269(18) 0.0132(16) 0.0089(13) 0.0035(13) -0.0048(14)
C23 0.041(2) 0.0268(19) 0.0238(19) 0.0039(15) -0.0012(16) -0.0050(16)
C24 0.0241(18) 0.0237(18) 0.035(2) 0.0066(15) 0.0129(15) 0.0032(14)
C25 0.0115(14) 0.0189(15) 0.0183(16) 0.0064(12) 0.0043(12) -0.0019(11)
C26 0.0219(17) 0.0286(18) 0.0211(17) 0.0008(14) 0.0059(14) 0.0001(14)
C27 0.040(2) 0.0217(18) 0.039(2) 0.0068(16) 0.0133(18) 0.0074(16)
C28 0.0188(16) 0.0204(16) 0.0312(19) 0.0138(14) 0.0100(14) 0.0033(13)
N3 0.0135(13) 0.0185(13) 0.0203(14) 0.0077(11) 0.0052(10) 0.0011(10)
C30 0.0131(15) 0.0254(17) 0.0191(16) 0.0098(13) 0.0033(12) 0.0035(12)
C31 0.0185(16) 0.0292(18) 0.0233(18) 0.0136(14) 0.0065(13) -0.0035(13)
C32 0.0205(17) 0.037(2) 0.0195(17) 0.0111(15) 0.0113(13) 0.0011(14)
C33 0.0199(16) 0.0276(18) 0.0188(17) 0.0060(14) 0.0083(13) 0.0041(13)
C34 0.0158(15) 0.0201(16) 0.0195(16) 0.0062(13) 0.0111(12) 0.0078(12)
C35 0.0174(16) 0.0258(17) 0.0228(17) 0.0094(14) 0.0112(13) 0.0068(13)
C36 0.0195(17) 0.040(2) 0.030(2) 0.0211(17) 0.0058(14) 0.0030(15)
C37 0.0261(18) 0.0230(17) 0.0286(19) 0.0140(14) 0.0147(15) 0.0115(14)
C38 0.0270(18) 0.0183(16) 0.0305(19) 0.0067(14) 0.0180(15) 0.0070(13)
C39 0.043(2) 0.0197(18) 0.044(2) 0.0098(16) 0.0174(19) 0.0021(16)
C40 0.0202(16) 0.0197(16) 0.0245(18) 0.0017(13) 0.0096(13) 0.0024(13)
C41 0.0194(16) 0.0199(16) 0.0184(16) 0.0044(13) 0.0086(13) 0.0076(12)
C42 0.0256(18) 0.0263(18) 0.0218(18) 0.0050(14) 0.0007(14) 0.0033(14)
C43 0.0143(15) 0.0238(17) 0.0233(17) 0.0115(14) 0.0085(13) 0.0001(12)
C44 0.0164(16) 0.0259(17) 0.0222(17) 0.0093(14) 0.0091(13) -0.0023(13)
C45 0.0277(19) 0.0276(18) 0.0223(18) 0.0071(15) 0.0054(14) -0.0018(14)
C46 0.032(2) 0.0208(18) 0.038(2) 0.0087(16) 0.0162(17) 0.0002(14)
C47 0.059(3) 0.025(2) 0.047(3) 0.0051(19) 0.015(2) 0.0032(19)
C48 0.0142(15) 0.0235(17) 0.0300(19) 0.0151(14) 0.0074(13) -0.0007(12)
C49 0.0200(17) 0.0285(19) 0.039(2) 0.0210(16) 0.0039(15) -0.0006(14)
C50 0.0200(17) 0.0308(19) 0.0284(19) 0.0099(15) 0.0008(14) 0.0055(14)
C51 0.026(2) 0.036(2) 0.054(3) 0.0147(19) 0.0155(18) 0.0139(16)
C52 0.0198(16) 0.0203(16) 0.0242(18) 0.0035(13) 0.0094(13) 0.0018(13)
C53 0.023(2) 0.054(3) 0.046(3) 0.023(2) -0.0004(18) 0.0062(18)
C54 0.044(3) 0.045(3) 0.052(3) 0.010(2) 0.010(2) 0.006(2)
C55 0.053(3) 0.040(2) 0.042(3) 0.012(2) 0.015(2) 0.000(2)
C56 0.043(2) 0.039(2) 0.045(3) 0.016(2) 0.005(2) -0.0047(19)
C57 0.038(2) 0.044(2) 0.038(2) 0.0186(19) 0.0059(18) 0.0002(19)
C58 0.066(3) 0.046(3) 0.064(3) -0.006(2) 0.028(3) -0.008(2)
C59 0.087(4) 0.054(3) 0.057(3) 0.003(3) 0.034(3) -0.009(3)
C60 0.060(3) 0.069(4) 0.063(3) 0.022(3) 0.024(3) 0.014(3)
C61 0.035(2) 0.063(3) 0.050(3) 0.017(2) 0.007(2) 0.002(2)
C203 0.0152(16) 0.0266(18) 0.039(2) 0.0159(16) 0.0109(14) 0.0048(13)
C204 0.0238(18) 0.035(2) 0.0199(18) 0.0070(15) 0.0021(14) -0.0063(15)
C202 0.0149(16) 0.0330(19) 0.035(2) 0.0183(16) 0.0070(14) 0.0025(14)
C205 0.0160(15) 0.0174(15) 0.0208(16) 0.0063(13) 0.0072(12) -0.0024(12)
N2 0.0150(13) 0.0188(13) 0.0244(15) 0.0071(11) 0.0079(11) 0.0024(10)
N1 0.0163(13) 0.0255(15) 0.0232(15) 0.0077(12) 0.0059(11) -0.0019(11)

loop_
_atom_type_symbol
_atom_type_description
_atom_type_scat_dispersion_real
_atom_type_scat_dispersion_imag
_atom_type_scat_source
C C 0.0033 0.0016 'International Tables Vol C Tables 4.2.6.8 and 6.1.1.4'
N N 0.0061 0.0033 'International Tables Vol C Tables 4.2.6.8 and 6.1.1.4'
O O 0.0106 0.0060 'International Tables Vol C Tables 4.2.6.8 and 6.1.1.4'
Sn Sn -0.6537 1.4246 'International Tables Vol C Tables 4.2.6.8 and 6.1.1.4'
H H 0.0000 0.0000 'International Tables Vol C Tables 4.2.6.8 and 6.1.1.4'

loop_
_geom_angle_atom_site_label_1
_geom_angle_atom_site_label_2
_geom_angle_atom_site_label_3
_geom_angle
C1 Sn1 C205 89.22(11)
C1 Sn1 Sn2 106.78(8)
C205 Sn1 Sn2 95.98(8)
C207 Sn2 C25 91.95(11)
C207 Sn2 Sn1 106.44(8)
C25 Sn2 Sn1 94.18(8)
C54 O1 C57 107.2(3)
C58 O2 C61 108.0(4)
C25 N4 C200 111.9(3)
C25 N4 C26 124.1(3)
C200 N4 C26 123.9(3)
C28 C200 N4 106.3(3)
C28 C200 C27 130.6(3)
N4 C200 C27 123.1(3)
C28 C201 H20A 109.5
C28 C201 H20B 109.5
H20A C201 H20B 109.5
C28 C201 H20C 109.5
H20A C201 H20C 109.5
H20B C201 H20C 109.5
N3 C209 H20D 109.5
N3 C209 H20E 109.5
H20D C209 H20E 109.5
N3 C209 H20F 109.5
H20D C209 H20F 109.5
H20E C209 H20F 109.5
C30 C207 C208 116.5(3)
C30 C207 Sn2 118.2(2)
C208 C207 Sn2 124.6(2)
C33 C208 C207 121.4(3)
C33 C208 C34 115.6(3)
C207 C208 C34 123.0(3)
C46 C206 C48 121.9(3)
C46 C206 H206 119.1
C48 C206 H206 119.1
C15 C1 C2 116.4(3)
C15 C1 Sn1 125.6(2)
C2 C1 Sn1 117.8(2)
C12 C2 C1 120.7(3)
C12 C2 C3 116.0(3)
C1 C2 C3 123.2(3)
C4 C3 C9 118.4(3)
C4 C3 C2 121.4(3)
C9 C3 C2 120.0(3)
C5 C4 C3 119.7(3)
C5 C4 C11 118.4(3)
C3 C4 C11 121.8(3)
C6 C5 C4 122.4(3)
C6 C5 H5 118.8
C4 C5 H5 118.8
C5 C6 C8 117.5(3)
C5 C6 C7 121.4(3)
C8 C6 C7 121.2(3)
C6 C7 H7A 109.5
C6 C7 H7B 109.5
H7A C7 H7B 109.5
C6 C7 H7C 109.5
H7A C7 H7C 109.5
H7B C7 H7C 109.5
C9 C8 C6 122.0(3)
C9 C8 H8 119.0
C6 C8 H8 119.0
C8 C9 C3 119.8(3)
C8 C9 C10 118.8(3)
C3 C9 C10 121.4(3)
C9 C10 H10A 109.5
C9 C10 H10B 109.5
H10A C10 H10B 109.5
C9 C10 H10C 109.5
H10A C10 H10C 109.5
H10B C10 H10C 109.5
C4 C11 H11A 109.5
C4 C11 H11B 109.5
H11A C11 H11B 109.5
C4 C11 H11C 109.5
H11A C11 H11C 109.5
H11B C11 H11C 109.5
C13 C12 C2 121.1(3)
C13 C12 H12 119.4
C2 C12 H12 119.4
C12 C13 C14 119.1(3)
C12 C13 H13 120.4
C14 C13 H13 120.4
C13 C14 C15 120.9(3)
C13 C14 H14 119.6
C15 C14 H14 119.6
C14 C15 C1 121.4(3)
C14 C15 C16 115.6(3)
C1 C15 C16 122.8(3)
C22 C16 C17 119.3(3)
C22 C16 C15 122.0(3)
C17 C16 C15 118.5(3)
C18 C17 C16 119.6(3)
C18 C17 C24 119.0(3)
C16 C17 C24 121.4(3)
C17 C18 C19 121.6(4)
C17 C18 H18 119.2
C19 C18 H18 119.2
C21 C19 C18 117.9(3)
C21 C19 C20 121.3(4)
C18 C19 C20 120.7(4)
C19 C20 H20G 109.5
C19 C20 H20H 109.5
H20G C20 H20H 109.5
C19 C20 H20I 109.5
H20G C20 H20I 109.5
H20H C20 H20I 109.5
C19 C21 C22 122.3(3)
C19 C21 H21 118.8
C22 C21 H21 118.8
C21 C22 C16 119.2(3)
C21 C22 C23 119.0(3)
C16 C22 C23 121.8(3)
C22 C23 H23A 109.5
C22 C23 H23B 109.5
H23A C23 H23B 109.5
C22 C23 H23C 109.5
H23A C23 H23C 109.5
H23B C23 H23C 109.5
C17 C24 H24A 109.5
C17 C24 H24B 109.5
H24A C24 H24B 109.5
C17 C24 H24C 109.5
H24A C24 H24C 109.5
H24B C24 H24C 109.5
N3 C25 N4 103.6(3)
N3 C25 Sn2 131.9(2)
N4 C25 Sn2 124.3(2)
N4 C26 H26A 109.5
N4 C26 H26B 109.5
H26A C26 H26B 109.5
N4 C26 H26C 109.5
H26A C26 H26C 109.5
H26B C26 H26C 109.5
C200 C27 H27A 109.5
C200 C27 H27B 109.5
H27A C27 H27B 109.5
C200 C27 H27C 109.5
H27A C27 H27C 109.5
H27B C27 H27C 109.5
C200 C28 N3 106.3(3)
C200 C28 C201 130.7(3)
N3 C28 C201 123.0(3)
C25 N3 C28 111.9(3)
C25 N3 C209 123.8(3)
C28 N3 C209 124.4(3)
C31 C30 C207 121.1(3)
C31 C30 C43 115.5(3)
C207 C30 C43 123.4(3)
C32 C31 C30 121.0(3)
C32 C31 H31 119.5
C30 C31 H31 119.5
C31 C32 C33 119.2(3)
C31 C32 H32 120.4
C33 C32 H32 120.4
C32 C33 C208 120.8(3)
C32 C33 H33 119.6
C208 C33 H33 119.6
C41 C34 C35 119.3(3)
C41 C34 C208 120.6(3)
C35 C34 C208 119.9(3)
C37 C35 C34 119.2(3)
C37 C35 C36 120.0(3)
C34 C35 C36 120.8(3)
C35 C36 H36A 109.5
C35 C36 H36B 109.5
H36A C36 H36B 109.5
C35 C36 H36C 109.5
H36A C36 H36C 109.5
H36B C36 H36C 109.5
C38 C37 C35 122.2(3)
C38 C37 H37 118.9
C35 C37 H37 118.9
C37 C38 C40 118.0(3)
C37 C38 C39 121.3(3)
C40 C38 C39 120.8(3)
C38 C39 H39A 109.5
C38 C39 H39B 109.5
H39A C39 H39B 109.5
C38 C39 H39C 109.5
H39A C39 H39C 109.5
H39B C39 H39C 109.5
C38 C40 C41 121.8(3)
C38 C40 H40 119.1
C41 C40 H40 119.1
C40 C41 C34 119.5(3)
C40 C41 C42 119.0(3)
C34 C41 C42 121.5(3)
C41 C42 H42A 109.5
C41 C42 H42B 109.5
H42A C42 H42B 109.5
C41 C42 H42C 109.5
H42A C42 H42C 109.5
H42B C42 H42C 109.5
C44 C43 C48 118.6(3)
C44 C43 C30 119.8(3)
C48 C43 C30 121.4(3)
C45 C44 C43 119.7(3)
C45 C44 C50 119.4(3)
C43 C44 C50 120.9(3)
C46 C45 C44 121.5(3)
C46 C45 H45 119.2
C44 C45 H45 119.2
C206 C46 C45 118.2(3)
C206 C46 C47 121.0(4)
C45 C46 C47 120.9(4)
C46 C47 H47A 109.5
C46 C47 H47B 109.5
H47A C47 H47B 109.5
C46 C47 H47C 109.5
H47A C47 H47C 109.5
H47B C47 H47C 109.5
C206 C48 C43 119.7(3)
C206 C48 C49 118.7(3)
C43 C48 C49 121.6(3)
C48 C49 H49A 109.5
C48 C49 H49B 109.5
H49A C49 H49B 109.5
C48 C49 H49C 109.5
H49A C49 H49C 109.5
H49B C49 H49C 109.5
C44 C50 H50A 109.5
C44 C50 H50B 109.5
H50A C50 H50B 109.5
C44 C50 H50C 109.5
H50A C50 H50C 109.5
H50B C50 H50C 109.5
C203 C51 H51A 109.5
C203 C51 H51B 109.5
H51A C51 H51B 109.5
C203 C51 H51C 109.5
H51A C51 H51C 109.5
H51B C51 H51C 109.5
N2 C52 H52A 109.5
N2 C52 H52B 109.5
H52A C52 H52B 109.5
N2 C52 H52C 109.5
H52A C52 H52C 109.5
H52B C52 H52C 109.5
C202 C53 H53A 109.5
C202 C53 H53B 109.5
H53A C53 H53B 109.5
C202 C53 H53C 109.5
H53A C53 H53C 109.5
H53B C53 H53C 109.5
O1 C54 C55 109.5(4)
O1 C54 H54A 109.8
C55 C54 H54A 109.8
O1 C54 H54B 109.8
C55 C54 H54B 109.8
H54A C54 H54B 108.2
C54 C55 C56 100.2(4)
C54 C55 H55A 111.7
C56 C55 H55A 111.7
C54 C55 H55B 111.7
C56 C55 H55B 111.7
H55A C55 H55B 109.5
C57 C56 C55 101.0(4)
C57 C56 H56A 111.6
C55 C56 H56A 111.6
C57 C56 H56B 111.6
C55 C56 H56B 111.6
H56A C56 H56B 109.4
O1 C57 C56 106.5(3)
O1 C57 H57A 110.4
C56 C57 H57A 110.4
O1 C57 H57B 110.4
C56 C57 H57B 110.4
H57A C57 H57B 108.6
O2 C58 C59 106.8(4)
O2 C58 H58A 110.4
C59 C58 H58A 110.4
O2 C58 H58B 110.4
C59 C58 H58B 110.4
H58A C58 H58B 108.6
C60 C59 C58 101.7(4)
C60 C59 H59A 111.4
C58 C59 H59A 111.4
C60 C59 H59B 111.4
C58 C59 H59B 111.4
H59A C59 H59B 109.3
C59 C60 C61 103.3(4)
C59 C60 H60A 111.1
C61 C60 H60A 111.1
C59 C60 H60B 111.1
C61 C60 H60B 111.1
H60A C60 H60B 109.1
O2 C61 C60 106.6(4)
O2 C61 H61A 110.4
C60 C61 H61A 110.4
O2 C61 H61B 110.4
C60 C61 H61B 110.4
H61A C61 H61B 108.6
C202 C203 N2 106.6(3)
C202 C203 C51 130.7(3)
N2 C203 C51 122.6(3)
N1 C204 H20J 109.5
N1 C204 H20K 109.5
H20J C204 H20K 109.5
N1 C204 H20L 109.5
H20J C204 H20L 109.5
H20K C204 H20L 109.5
C203 C202 N1 106.3(3)
C203 C202 C53 131.2(3)
N1 C202 C53 122.6(3)
N2 C205 N1 104.0(3)
N2 C205 Sn1 131.3(2)
N1 C205 Sn1 124.7(2)
C205 N2 C203 111.4(3)
C205 N2 C52 123.9(3)
C203 N2 C52 124.8(3)
C205 N1 C202 111.7(3)
C205 N1 C204 124.6(3)
C202 N1 C204 123.6(3)

loop_
_geom_bond_atom_site_label_1
_geom_bond_atom_site_label_2
_geom_bond_distance
Sn1 C1 2.282(3)
Sn1 C205 2.292(3)
Sn1 Sn2 3.0049(3)
Sn2 C207 2.283(3)
Sn2 C25 2.285(3)
O1 C54 1.410(5)
O1 C57 1.430(5)
O2 C58 1.398(6)
O2 C61 1.439(5)
N4 C25 1.357(4)
N4 C200 1.393(4)
N4 C26 1.455(4)
C200 C28 1.352(5)
C200 C27 1.497(5)
C201 C28 1.486(5)
C201 H20A 0.9800
C201 H20B 0.9800
C201 H20C 0.9800
C209 N3 1.453(4)
C209 H20D 0.9800
C209 H20E 0.9800
C209 H20F 0.9800
C207 C30 1.414(4)
C207 C208 1.415(4)
C208 C33 1.397(4)
C208 C34 1.497(4)
C206 C46 1.385(5)
C206 C48 1.391(5)
C206 H206 0.9500
C1 C15 1.413(5)
C1 C2 1.425(4)
C2 C12 1.401(5)
C2 C3 1.499(5)
C3 C4 1.410(4)
C3 C9 1.410(4)
C4 C5 1.389(5)
C4 C11 1.509(5)
C5 C6 1.385(5)
C5 H5 0.9500
C6 C8 1.392(5)
C6 C7 1.505(5)
C7 H7A 0.9800
C7 H7B 0.9800
C7 H7C 0.9800
C8 C9 1.392(5)
C8 H8 0.9500
C9 C10 1.512(5)
C10 H10A 0.9800
C10 H10B 0.9800
C10 H10C 0.9800
C11 H11A 0.9800
C11 H11B 0.9800
C11 H11C 0.9800
C12 C13 1.376(5)
C12 H12 0.9500
C13 C14 1.386(5)
C13 H13 0.9500
C14 C15 1.395(5)
C14 H14 0.9500
C15 C16 1.502(5)
C16 C22 1.402(5)
C16 C17 1.402(5)
C17 C18 1.393(5)
C17 C24 1.516(5)
C18 C19 1.394(5)
C18 H18 0.9500
C19 C21 1.377(6)
C19 C20 1.512(5)
C20 H20G 0.9800
C20 H20H 0.9800
C20 H20I 0.9800
C21 C22 1.396(5)
C21 H21 0.9500
C22 C23 1.505(5)
C23 H23A 0.9800
C23 H23B 0.9800
C23 H23C 0.9800
C24 H24A 0.9800
C24 H24B 0.9800
C24 H24C 0.9800
C25 N3 1.357(4)
C26 H26A 0.9800
C26 H26B 0.9800
C26 H26C 0.9800
C27 H27A 0.9800
C27 H27B 0.9800
C27 H27C 0.9800
C28 N3 1.394(4)
C30 C31 1.402(5)
C30 C43 1.501(5)
C31 C32 1.380(5)
C31 H31 0.9500
C32 C33 1.383(5)
C32 H32 0.9500
C33 H33 0.9500
C34 C41 1.402(5)
C34 C35 1.409(4)
C35 C37 1.388(5)
C35 C36 1.511(5)
C36 H36A 0.9800
C36 H36B 0.9800
C36 H36C 0.9800
C37 C38 1.388(5)
C37 H37 0.9500
C38 C40 1.388(5)
C38 C39 1.512(5)
C39 H39A 0.9800
C39 H39B 0.9800
C39 H39C 0.9800
C40 C41 1.392(5)
C40 H40 0.9500
C41 C42 1.508(5)
C42 H42A 0.9800
C42 H42B 0.9800
C42 H42C 0.9800
C43 C44 1.406(5)
C43 C48 1.408(4)
C44 C45 1.396(5)
C44 C50 1.514(5)
C45 C46 1.390(5)
C45 H45 0.9500
C46 C47 1.509(5)
C47 H47A 0.9800
C47 H47B 0.9800
C47 H47C 0.9800
C48 C49 1.507(5)
C49 H49A 0.9800
C49 H49B 0.9800
C49 H49C 0.9800
C50 H50A 0.9800
C50 H50B 0.9800
C50 H50C 0.9800
C51 C203 1.486(5)
C51 H51A 0.9800
C51 H51B 0.9800
C51 H51C 0.9800
C52 N2 1.451(4)
C52 H52A 0.9800
C52 H52B 0.9800
C52 H52C 0.9800
C53 C202 1.487(5)
C53 H53A 0.9800
C53 H53B 0.9800
C53 H53C 0.9800
C54 C55 1.494(6)
C54 H54A 0.9900
C54 H54B 0.9900
C55 C56 1.530(6)
C55 H55A 0.9900
C55 H55B 0.9900
C56 C57 1.500(6)
C56 H56A 0.9900
C56 H56B 0.9900
C57 H57A 0.9900
C57 H57B 0.9900
C58 C59 1.489(7)
C58 H58A 0.9900
C58 H58B 0.9900
C59 C60 1.483(8)
C59 H59A 0.9900
C59 H59B 0.9900
C60 C61 1.510(7)
C60 H60A 0.9900
C60 H60B 0.9900
C61 H61A 0.9900
C61 H61B 0.9900
C203 C202 1.349(5)
C203 N2 1.394(4)
C204 N1 1.460(4)
C204 H20J 0.9800
C204 H20K 0.9800
C204 H20L 0.9800
C202 N1 1.392(4)
C205 N2 1.355(4)
C205 N1 1.357(4)

loop_
_geom_hbond_atom_site_label_D
_geom_hbond_atom_site_label_H
_geom_hbond_atom_site_label_A
_geom_hbond_distance_DH
_geom_hbond_distance_HA
_geom_hbond_distance_DA
_geom_hbond_angle_DHA
C56 H56B O2 0.99 2.55 3.528(6) 169.5
C51 H51B O2 0.98 2.57 3.167(5) 119.5
C51 H51B O2 0.98 2.57 3.167(5) 119.5
C56 H56B O2 0.99 2.55 3.528(6) 169.5
C51 H51B O2 0.98 2.57 3.167(5) 119.5
C56 H56B O2 0.99 2.55 3.528(6) 169.5

loop_
_geom_torsion_atom_site_label_1
_geom_torsion_atom_site_label_2
_geom_torsion_atom_site_label_3
_geom_torsion_atom_site_label_4
_geom_torsion
C25 N4 C200 C28 -0.5(4)
C26 N4 C200 C28 177.9(3)
C25 N4 C200 C27 179.7(3)
C26 N4 C200 C27 -1.9(5)
C30 C207 C208 C33 -2.5(4)
Sn2 C207 C208 C33 -172.8(2)
C30 C207 C208 C34 175.1(3)
Sn2 C207 C208 C34 4.8(4)
C15 C1 C2 C12 5.9(4)
Sn1 C1 C2 C12 -178.6(2)
C15 C1 C2 C3 -170.7(3)
Sn1 C1 C2 C3 4.8(4)
C12 C2 C3 C4 68.4(4)
C1 C2 C3 C4 -114.8(4)
C12 C2 C3 C9 -106.5(4)
C1 C2 C3 C9 70.3(4)
C9 C3 C4 C5 -5.7(5)
C2 C3 C4 C5 179.3(3)
C9 C3 C4 C11 172.2(3)
C2 C3 C4 C11 -2.8(5)
C3 C4 C5 C6 3.0(5)
C11 C4 C5 C6 -175.0(3)
C4 C5 C6 C8 1.2(5)
C4 C5 C6 C7 -179.4(3)
C5 C6 C8 C9 -2.5(5)
C7 C6 C8 C9 178.1(3)
C6 C8 C9 C3 -0.3(5)
C6 C8 C9 C10 177.9(3)
C4 C3 C9 C8 4.4(5)
C2 C3 C9 C8 179.4(3)
C4 C3 C9 C10 -173.7(3)
C2 C3 C9 C10 1.3(5)
C1 C2 C12 C13 -1.4(5)
C3 C2 C12 C13 175.5(3)
C2 C12 C13 C14 -2.9(5)
C12 C13 C14 C15 2.5(5)
C13 C14 C15 C1 2.3(5)
C13 C14 C15 C16 -172.7(3)
C2 C1 C15 C14 -6.4(4)
Sn1 C1 C15 C14 178.5(2)
C2 C1 C15 C16 168.3(3)
Sn1 C1 C15 C16 -6.9(4)
C14 C15 C16 C22 -71.7(4)
C1 C15 C16 C22 113.4(4)
C14 C15 C16 C17 102.7(4)
C1 C15 C16 C17 -72.2(4)
C22 C16 C17 C18 -1.2(5)
C15 C16 C17 C18 -175.8(3)
C22 C16 C17 C24 177.4(3)
C15 C16 C17 C24 2.8(5)
C16 C17 C18 C19 -0.5(5)
C24 C17 C18 C19 -179.2(3)
C17 C18 C19 C21 1.4(5)
C17 C18 C19 C20 -177.1(3)
C18 C19 C21 C22 -0.6(5)
C20 C19 C21 C22 177.9(3)
C19 C21 C22 C16 -1.1(5)
C19 C21 C22 C23 179.8(3)
C17 C16 C22 C21 2.0(5)
C15 C16 C22 C21 176.4(3)
C17 C16 C22 C23 -179.0(3)
C15 C16 C22 C23 -4.5(5)
C200 N4 C25 N3 0.6(3)
C26 N4 C25 N3 -177.8(3)
C200 N4 C25 Sn2 -175.2(2)
C26 N4 C25 Sn2 6.5(4)
N4 C200 C28 N3 0.1(4)
C27 C200 C28 N3 179.9(3)
N4 C200 C28 C201 179.4(3)
C27 C200 C28 C201 -0.8(6)
N4 C25 N3 C28 -0.5(3)
Sn2 C25 N3 C28 174.8(2)
N4 C25 N3 C209 178.9(3)
Sn2 C25 N3 C209 -5.8(4)
C200 C28 N3 C25 0.3(4)
C201 C28 N3 C25 -179.1(3)
C200 C28 N3 C209 -179.2(3)
C201 C28 N3 C209 1.5(5)
C208 C207 C30 C31 2.5(4)
Sn2 C207 C30 C31 173.5(2)
C208 C207 C30 C43 -174.0(3)
Sn2 C207 C30 C43 -3.1(4)
C207 C30 C31 C32 -0.8(5)
C43 C30 C31 C32 176.1(3)
C30 C31 C32 C33 -1.2(5)
C31 C32 C33 C208 1.3(5)
C207 C208 C33 C32 0.6(5)
C34 C208 C33 C32 -177.2(3)
C33 C208 C34 C41 -75.2(4)
C207 C208 C34 C41 107.1(4)
C33 C208 C34 C35 100.3(4)
C207 C208 C34 C35 -77.5(4)
C41 C34 C35 C37 -2.0(4)
C208 C34 C35 C37 -177.5(3)
C41 C34 C35 C36 176.6(3)
C208 C34 C35 C36 1.1(4)
C34 C35 C37 C38 0.9(5)
C36 C35 C37 C38 -177.6(3)
C35 C37 C38 C40 0.4(5)
C35 C37 C38 C39 180.0(3)
C37 C38 C40 C41 -0.6(5)
C39 C38 C40 C41 179.8(3)
C38 C40 C41 C34 -0.5(5)
C38 C40 C41 C42 -179.5(3)
C35 C34 C41 C40 1.8(4)
C208 C34 C41 C40 177.2(3)
C35 C34 C41 C42 -179.3(3)
C208 C34 C41 C42 -3.8(4)
C31 C30 C43 C44 -100.0(4)
C207 C30 C43 C44 76.8(4)
C31 C30 C43 C48 74.8(4)
C207 C30 C43 C48 -108.5(4)
C48 C43 C44 C45 5.8(5)
C30 C43 C44 C45 -179.4(3)
C48 C43 C44 C50 -173.1(3)
C30 C43 C44 C50 1.7(5)
C43 C44 C45 C46 -1.2(5)
C50 C44 C45 C46 177.8(3)
C48 C206 C46 C45 2.5(5)
C48 C206 C46 C47 -177.8(3)
C44 C45 C46 C206 -3.0(5)
C44 C45 C46 C47 177.3(3)
C46 C206 C48 C43 2.1(5)
C46 C206 C48 C49 -175.7(3)
C44 C43 C48 C206 -6.3(5)
C30 C43 C48 C206 179.0(3)
C44 C43 C48 C49 171.5(3)
C30 C43 C48 C49 -3.3(5)
C57 O1 C54 C55 -6.6(5)
O1 C54 C55 C56 28.2(5)
C54 C55 C56 C57 -37.4(4)
C54 O1 C57 C56 -18.8(5)
C55 C56 C57 O1 35.7(4)
C61 O2 C58 C59 24.2(6)
O2 C58 C59 C60 -36.6(6)
C58 C59 C60 C61 33.7(6)
C58 O2 C61 C60 -2.0(6)
C59 C60 C61 O2 -20.6(6)
N2 C203 C202 N1 -0.2(4)
C51 C203 C202 N1 -178.5(4)
N2 C203 C202 C53 178.9(4)
C51 C203 C202 C53 0.6(7)
N1 C205 N2 C203 0.2(3)
Sn1 C205 N2 C203 -179.4(2)
N1 C205 N2 C52 179.0(3)
Sn1 C205 N2 C52 -0.7(5)
C202 C203 N2 C205 0.0(4)
C51 C203 N2 C205 178.4(3)
C202 C203 N2 C52 -178.8(3)
C51 C203 N2 C52 -0.3(5)
N2 C205 N1 C202 -0.3(4)
Sn1 C205 N1 C202 179.4(2)
N2 C205 N1 C204 -177.1(3)
Sn1 C205 N1 C204 2.6(4)
C203 C202 N1 C205 0.3(4)
C53 C202 N1 C205 -178.9(3)
C203 C202 N1 C204 177.1(3)
C53 C202 N1 C204 -2.0(5)
